data_2209250
loop_
_publ_author_name
'Markowitz, Brian M. E. '
'Turnbull, Mark M.'
'Awwadi, Firas A.'

_publ_section_title
;
 Dichlorodiquinoxalinezinc(II)
;
_journal_coeditor_code LH2067
_journal_issue 6
_journal_name_full 'Acta Crystallographica Section E'
_journal_page_first m1278
_journal_page_last m1280
_journal_paper_doi 10.1107/S1600536806017004
_journal_volume 62
_journal_year 2006
_chemical_formula_iupac '[Zn Cl2 (C8 H6 N2)2]'
_chemical_formula_moiety 'C16 H12 Cl2 N4 Zn'
_chemical_formula_sum 'C16 H12 Cl2 N4 Zn'
_chemical_formula_weight 396.57
_chemical_name_systematic
;
Dichlorobis(quinoxaline)zinc(II)
;
_space_group_IT_number 2
_symmetry_cell_setting triclinic
_symmetry_space_group_name_Hall '-P 1'
_symmetry_space_group_name_H-M 'P -1'
_atom_sites_solution_hydrogens geom
_atom_sites_solution_primary direct
_atom_sites_solution_secondary difmap
_cell_angle_alpha 81.017(8)
_cell_angle_beta 86.018(8)
_cell_angle_gamma 73.294(9)
_cell_formula_units_Z 2
_cell_length_a 8.1097(10)
_cell_length_b 8.6533(8)
_cell_length_c 12.2541(12)
_cell_measurement_reflns_used 28
_cell_measurement_temperature 295(2)
_cell_measurement_theta_max 13.02
_cell_measurement_theta_min 4.86
_cell_volume 813.27(15)
_computing_cell_refinement XSCANS
_computing_data_collection 'XSCANS (Siemens, 1992)'
_computing_data_reduction 'SHELXTL (Siemens, 1990)'
_computing_molecular_graphics SHELXTL
_computing_publication_material SHELXTL
_computing_structure_refinement 'SHELXL97 (Sheldrick, 1997)'
_computing_structure_solution 'SHELXS97 (Sheldrick, 1997)'
_diffrn_ambient_temperature 295(2)
_diffrn_measured_fraction_theta_full 0.993
_diffrn_measured_fraction_theta_max 0.993
_diffrn_measurement_device_type 'Bruker P4'
_diffrn_measurement_method \w
_diffrn_radiation_monochromator graphite
_diffrn_radiation_source 'fine-focus sealed tube'
_diffrn_radiation_type MoK\a
_diffrn_radiation_wavelength 0.71073
_diffrn_reflns_av_R_equivalents 0.0202
_diffrn_reflns_av_sigmaI/netI 0.0281
_diffrn_reflns_limit_h_max 9
_diffrn_reflns_limit_h_min -1
_diffrn_reflns_limit_k_max 9
_diffrn_reflns_limit_k_min -9
_diffrn_reflns_limit_l_max 14
_diffrn_reflns_limit_l_min -14
_diffrn_reflns_number 3340
_diffrn_reflns_theta_full 24.53
_diffrn_reflns_theta_max 24.53
_diffrn_reflns_theta_min 2.48
_diffrn_standards_decay_% 1
_diffrn_standards_interval_count 97
_diffrn_standards_number 3
_exptl_absorpt_coefficient_mu 1.841
_exptl_absorpt_correction_T_max 0.568
_exptl_absorpt_correction_T_min 0.429
_exptl_absorpt_correction_type psi-scan
_exptl_absorpt_process_details '(SHELXTL; Siemens, 1990)????'
_exptl_crystal_colour colorless
_exptl_crystal_density_diffrn 1.619
_exptl_crystal_density_method 'not measured'
_exptl_crystal_description chunk
_exptl_crystal_F_000 400
_exptl_crystal_size_max 0.5
_exptl_crystal_size_mid 0.4
_exptl_crystal_size_min 0.3
_refine_diff_density_max 0.235
_refine_diff_density_min -0.314
_refine_ls_extinction_method none
_refine_ls_goodness_of_fit_ref 1.058
_refine_ls_hydrogen_treatment constr
_refine_ls_matrix_type full
_refine_ls_number_parameters 208
_refine_ls_number_reflns 2707
_refine_ls_number_restraints 0
_refine_ls_restrained_S_all 1.058
_refine_ls_R_factor_all 0.0326
_refine_ls_R_factor_gt 0.0269
_refine_ls_shift/su_max 0.001
_refine_ls_shift/su_mean 0.000
_refine_ls_structure_factor_coef Fsqd
_refine_ls_weighting_details 'calc w=1/[\s^2^(Fo^2^)+(0.0369P)^2^+0.1923P] where P=(Fo^2^+2Fc^2^)/3'
_refine_ls_weighting_scheme calc
_refine_ls_wR_factor_gt 0.0689
_refine_ls_wR_factor_ref 0.0718
_reflns_number_gt 2417
_reflns_number_total 2707
_reflns_threshold_expression I>2\s(I)
_cod_data_source_file lh2067.cif
_cod_data_source_block I
_cod_original_sg_symbol_Hall -p_1
_cod_database_code 2209250
_cod_database_fobs_code 2209250

loop_
_symmetry_equiv_pos_as_xyz
'x, y, z'
'-x, -y, -z'

loop_
_atom_site_type_symbol
_atom_site_label
_atom_site_fract_x
_atom_site_fract_y
_atom_site_fract_z
_atom_site_U_iso_or_equiv
_atom_site_adp_type
_atom_site_calc_flag
_atom_site_refinement_flags
_atom_site_occupancy
Zn Zn 0.65539(3) 0.83166(3) 0.74924(2) 0.04264(11) Uani d . 1
Cl Cl1 0.50945(9) 1.08789(8) 0.76472(7) 0.0656(2) Uani d . 1
Cl Cl2 0.51763(9) 0.64811(8) 0.73291(6) 0.05832(18) Uani d . 1
N N1 0.7978(2) 0.8498(2) 0.60195(16) 0.0429(4) Uani d . 1
C C2 0.7300(3) 0.9754(3) 0.5267(2) 0.0526(6) Uani d . 1
H H2A 0.6287 1.0520 0.5439 0.063 Uiso calc R 1
C C3 0.8077(4) 0.9956(4) 0.4211(2) 0.0622(8) Uani d . 1
H H3A 0.7530 1.0840 0.3701 0.075 Uiso calc R 1
N N4 0.9523(3) 0.8970(3) 0.39072(18) 0.0609(6) Uani d . 1
C C5 1.0253(3) 0.7664(3) 0.46707(19) 0.0492(6) Uani d . 1
C C6 1.1829(4) 0.6553(4) 0.4403(2) 0.0603(7) Uani d . 1
H H6B 1.2361 0.6719 0.3715 0.072 Uiso calc R 1
C C7 1.2564(4) 0.5246(4) 0.5151(2) 0.0598(7) Uani d . 1
H H7A 1.3600 0.4520 0.4969 0.072 Uiso calc R 1
C C8 1.1784(3) 0.4975(3) 0.6191(2) 0.0539(6) Uani d . 1
H H8A 1.2304 0.4066 0.6690 0.065 Uiso calc R 1
C C9 1.0266(3) 0.6032(3) 0.6483(2) 0.0473(6) Uani d . 1
H H9A 0.9757 0.5845 0.7177 0.057 Uiso calc R 1
C C10 0.9484(3) 0.7399(3) 0.57280(19) 0.0417(5) Uani d . 1
N N11 0.7791(2) 0.7431(2) 0.89851(16) 0.0416(4) Uani d . 1
C C12 0.7022(3) 0.6582(3) 0.9733(2) 0.0507(6) Uani d . 1
H H12A 0.6034 0.6355 0.9544 0.061 Uiso calc R 1
C C13 0.7644(4) 0.6011(3) 1.0801(2) 0.0609(7) Uani d . 1
H H13A 0.7037 0.5441 1.1301 0.073 Uiso calc R 1
N N14 0.9048(3) 0.6248(3) 1.11251(18) 0.0610(6) Uani d . 1
C C15 0.9869(3) 0.7127(3) 1.0374(2) 0.0489(6) Uani d . 1
C C16 1.1384(4) 0.7435(4) 1.0675(3) 0.0640(8) Uani d . 1
H H16A 1.1821 0.7027 1.1377 0.077 Uiso calc R 1
C C17 1.2200(4) 0.8328(4) 0.9937(3) 0.0664(8) Uani d . 1
H H17A 1.3197 0.8526 1.0139 0.080 Uiso calc R 1
C C18 1.1562(4) 0.8953(4) 0.8878(3) 0.0599(7) Uani d . 1
H H18A 1.2136 0.9568 0.8388 0.072 Uiso calc R 1
C C19 1.0112(3) 0.8674(3) 0.8553(2) 0.0485(6) Uani d . 1
H H19A 0.9699 0.9093 0.7846 0.058 Uiso calc R 1
C C20 0.9247(3) 0.7745(3) 0.92972(19) 0.0417(5) Uani d . 1

loop_
_atom_site_aniso_label
_atom_site_aniso_U_11
_atom_site_aniso_U_22
_atom_site_aniso_U_33
_atom_site_aniso_U_12
_atom_site_aniso_U_13
_atom_site_aniso_U_23
Zn 0.03495(16) 0.04411(17) 0.04547(17) -0.00943(11) 0.00138(11) -0.00040(11)
Cl1 0.0574(4) 0.0469(4) 0.0829(5) -0.0011(3) -0.0001(4) -0.0066(3)
Cl2 0.0554(4) 0.0635(4) 0.0637(4) -0.0289(3) 0.0085(3) -0.0134(3)
N1 0.0378(10) 0.0493(11) 0.0425(10) -0.0178(9) -0.0035(8) 0.0030(8)
C2 0.0477(14) 0.0557(15) 0.0521(14) -0.0163(12) -0.0103(12) 0.0070(12)
C3 0.071(2) 0.0696(18) 0.0485(15) -0.0328(16) -0.0187(14) 0.0154(13)
N4 0.0689(16) 0.0783(16) 0.0416(12) -0.0364(14) -0.0044(11) 0.0042(11)
C5 0.0523(15) 0.0658(16) 0.0387(12) -0.0322(13) 0.0000(11) -0.0061(11)
C6 0.0566(16) 0.084(2) 0.0482(15) -0.0310(15) 0.0125(13) -0.0190(14)
C7 0.0471(15) 0.0747(19) 0.0624(17) -0.0167(14) 0.0049(13) -0.0278(15)
C8 0.0503(15) 0.0585(15) 0.0524(15) -0.0114(12) -0.0043(12) -0.0119(12)
C9 0.0469(14) 0.0535(14) 0.0410(13) -0.0154(12) 0.0004(11) -0.0034(11)
C10 0.0393(12) 0.0518(14) 0.0394(12) -0.0220(11) -0.0018(10) -0.0052(10)
N11 0.0375(10) 0.0396(10) 0.0420(10) -0.0051(8) 0.0051(8) -0.0023(8)
C12 0.0486(14) 0.0481(14) 0.0516(14) -0.0119(11) 0.0102(12) -0.0041(11)
C13 0.076(2) 0.0508(15) 0.0480(15) -0.0142(14) 0.0122(14) 0.0021(12)
N14 0.0771(17) 0.0512(13) 0.0436(12) -0.0046(12) 0.0000(11) 0.0006(10)
C15 0.0488(14) 0.0435(13) 0.0463(13) 0.0023(11) -0.0016(11) -0.0109(11)
C16 0.0595(17) 0.0660(18) 0.0587(17) 0.0039(14) -0.0135(14) -0.0214(14)
C17 0.0416(14) 0.079(2) 0.081(2) -0.0062(14) -0.0029(14) -0.0385(17)
C18 0.0462(15) 0.0690(18) 0.0682(18) -0.0168(13) 0.0129(13) -0.0262(14)
C19 0.0437(13) 0.0541(14) 0.0461(13) -0.0116(11) 0.0072(11) -0.0097(11)
C20 0.0369(12) 0.0382(12) 0.0446(12) -0.0012(9) 0.0034(10) -0.0093(10)

loop_
_atom_type_symbol
_atom_type_description
_atom_type_scat_dispersion_real
_atom_type_scat_dispersion_imag
_atom_type_scat_source
C C 0.0033 0.0016 'International Tables Vol C Tables 4.2.6.8 and 6.1.1.4'
H H 0.0000 0.0000 'International Tables Vol C Tables 4.2.6.8 and 6.1.1.4'
N N 0.0061 0.0033 'International Tables Vol C Tables 4.2.6.8 and 6.1.1.4'
Cl Cl 0.1484 0.1585 'International Tables Vol C Tables 4.2.6.8 and 6.1.1.4'
Zn Zn 0.2839 1.4301 'International Tables Vol C Tables 4.2.6.8 and 6.1.1.4'

loop_
_geom_angle_atom_site_label_1
_geom_angle_atom_site_label_2
_geom_angle_atom_site_label_3
_geom_angle
_geom_angle_publ_flag
N11 Zn N1 120.41(8) y
N11 Zn Cl1 104.61(6) y
N1 Zn Cl1 104.18(6) y
N11 Zn Cl2 103.34(6) y
N1 Zn Cl2 104.84(6) y
Cl1 Zn Cl2 120.63(3) y
C2 N1 C10 117.2(2) ?
C2 N1 Zn 115.88(17) ?
C10 N1 Zn 126.83(15) ?
N1 C2 C3 121.4(3) ?
N1 C2 H2A 119.3 ?
C3 C2 H2A 119.3 ?
N4 C3 C2 123.5(3) ?
N4 C3 H3A 118.2 ?
C2 C3 H3A 118.2 ?
C3 N4 C5 116.2(2) ?
N4 C5 C10 121.8(3) ?
N4 C5 C6 119.3(2) ?
C10 C5 C6 118.9(2) ?
C7 C6 C5 119.9(2) ?
C7 C6 H6B 120.0 ?
C5 C6 H6B 120.0 ?
C6 C7 C8 120.9(3) ?
C6 C7 H7A 119.5 ?
C8 C7 H7A 119.5 ?
C9 C8 C7 120.8(3) ?
C9 C8 H8A 119.6 ?
C7 C8 H8A 119.6 ?
C8 C9 C10 119.4(2) ?
C8 C9 H9A 120.3 ?
C10 C9 H9A 120.3 ?
N1 C10 C9 120.1(2) ?
N1 C10 C5 119.9(2) ?
C9 C10 C5 120.0(2) ?
C12 N11 C20 117.2(2) ?
C12 N11 Zn 116.06(17) ?
C20 N11 Zn 126.58(15) ?
N11 C12 C13 122.2(3) ?
N11 C12 H12A 118.9 ?
C13 C12 H12A 118.9 ?
N14 C13 C12 122.6(3) ?
N14 C13 H13A 118.7 ?
C12 C13 H13A 118.7 ?
C13 N14 C15 116.6(2) ?
N14 C15 C20 121.8(2) ?
N14 C15 C16 119.4(3) ?
C20 C15 C16 118.8(3) ?
C17 C16 C15 119.8(3) ?
C17 C16 H16A 120.1 ?
C15 C16 H16A 120.1 ?
C16 C17 C18 120.9(3) ?
C16 C17 H17A 119.5 ?
C18 C17 H17A 119.5 ?
C19 C18 C17 121.1(3) ?
C19 C18 H18A 119.5 ?
C17 C18 H18A 119.5 ?
C18 C19 C20 119.2(3) ?
C18 C19 H19A 120.4 ?
C20 C19 H19A 120.4 ?
N11 C20 C19 120.4(2) ?
N11 C20 C15 119.5(2) ?
C19 C20 C15 120.1(2) ?

loop_
_geom_bond_atom_site_label_1
_geom_bond_atom_site_label_2
_geom_bond_distance
_geom_bond_publ_flag
Zn N1 2.0836(19) y
Zn N11 2.077(2) y
Zn Cl1 2.2237(8) y
Zn Cl2 2.2274(7) y
N1 C2 1.322(3) ?
N1 C10 1.380(3) ?
C2 C3 1.408(4) ?
C2 H2A 0.9300 ?
C3 N4 1.306(4) ?
C3 H3A 0.9300 ?
N4 C5 1.365(3) ?
C5 C10 1.413(3) ?
C5 C6 1.414(4) ?
C6 C7 1.355(4) ?
C6 H6B 0.9300 ?
C7 C8 1.400(4) ?
C7 H7A 0.9300 ?
C8 C9 1.370(4) ?
C8 H8A 0.9300 ?
C9 C10 1.402(3) ?
C9 H9A 0.9300 ?
N11 C12 1.320(3) ?
N11 C20 1.376(3) ?
C12 C13 1.399(4) ?
C12 H12A 0.9300 ?
C13 N14 1.311(4) ?
C13 H13A 0.9300 ?
N14 C15 1.363(4) ?
C15 C20 1.414(3) ?
C15 C16 1.414(4) ?
C16 C17 1.358(5) ?
C16 H16A 0.9300 ?
C17 C18 1.400(4) ?
C17 H17A 0.9300 ?
C18 C19 1.363(4) ?
C18 H18A 0.9300 ?
C19 C20 1.406(3) ?
C19 H19A 0.9300 ?

loop_
_geom_torsion_atom_site_label_1
_geom_torsion_atom_site_label_2
_geom_torsion_atom_site_label_3
_geom_torsion_atom_site_label_4
_geom_torsion
N1 Zn N11 C12 -146.09(16)
Cl1 Zn N11 C12 97.39(17)
Cl2 Zn N11 C12 -29.69(17)
N1 Zn N11 C20 39.2(2)
Cl1 Zn N11 C20 -77.35(18)
Cl2 Zn N11 C20 155.57(17)
N11 Zn N1 C2 -144.89(17)
Cl1 Zn N1 C2 -28.15(19)
Cl2 Zn N1 C2 99.49(18)
N11 Zn N1 C10 39.4(2)
Cl1 Zn N1 C10 156.13(17)
Cl2 Zn N1 C10 -76.24(18)
C12 N11 C20 C19 -178.5(2)
Zn N11 C20 C19 -3.9(3)
C12 N11 C20 C15 1.4(3)
Zn N11 C20 C15 176.08(16)
C2 N1 C10 C9 -179.5(2)
Zn N1 C10 C9 -3.8(3)
C2 N1 C10 C5 1.4(3)
Zn N1 C10 C5 177.05(16)
C10 N1 C2 C3 0.4(4)
Zn N1 C2 C3 -175.8(2)
C20 N11 C12 C13 -0.1(3)
Zn N11 C12 C13 -175.4(2)
N11 C20 C19 C18 -179.3(2)
C15 C20 C19 C18 0.7(4)
C13 N14 C15 C20 -0.4(4)
C13 N14 C15 C16 179.5(2)
N11 C20 C15 N14 -1.2(3)
C19 C20 C15 N14 178.7(2)
N11 C20 C15 C16 178.9(2)
C19 C20 C15 C16 -1.2(3)
C3 N4 C5 C10 0.0(4)
C3 N4 C5 C6 -179.4(2)
N1 C10 C5 N4 -1.6(4)
C9 C10 C5 N4 179.2(2)
N1 C10 C5 C6 177.8(2)
C9 C10 C5 C6 -1.3(4)
C15 N14 C13 C12 1.7(4)
N11 C12 C13 N14 -1.5(4)
C5 N4 C3 C2 1.8(4)
N1 C2 C3 N4 -2.1(4)
C18 C17 C16 C15 0.1(4)
N14 C15 C16 C17 -179.2(3)
C20 C15 C16 C17 0.8(4)
C20 C19 C18 C17 0.1(4)
C16 C17 C18 C19 -0.5(4)
N1 C10 C9 C8 -178.3(2)
C5 C10 C9 C8 0.8(4)
C10 C9 C8 C7 0.2(4)
C9 C8 C7 C6 -0.6(4)
C8 C7 C6 C5 0.0(4)
N4 C5 C6 C7 -179.6(3)
C10 C5 C6 C7 0.9(4)
